data_4300592
_journal_name_full 'Inorganic Chemistry'
_journal_paper_doi 10.1021/ic0515958
_journal_year 2006
_chemical_formula_sum 'C11 H12 O S2'
_chemical_formula_weight 224.33
_space_group_IT_number 2
_symmetry_cell_setting triclinic
_symmetry_space_group_name_Hall '-P 1'
_symmetry_space_group_name_H-M 'P -1'
_cell_angle_alpha 82.664(2)
_cell_angle_beta 87.786(2)
_cell_angle_gamma 74.965(2)
_cell_formula_units_Z 2
_cell_length_a 5.1192(5)
_cell_length_b 8.0297(8)
_cell_length_c 14.459(1)
_cell_measurement_temperature 293(2)
_cell_volume 569.29(9)
_diffrn_ambient_temperature 293(2)
_exptl_crystal_density_diffrn 1.309
_cod_depositor_comments
;
The following automatic conversions were performed:
'_symmetry_cell_setting' value 'Triclinic' changed to 'triclinic'
according to '/home/saulius/struct/CIF-dictionaries/cif_core.dic'
dictionary named 'cif_core.dic' version 2.4.1 from 2010-06-29.

Automatic conversion script
Id: cif_fix_enum 1527 2010-12-29 10:47:43Z saulius 
;
_cod_database_code 4300592

loop_
_symmetry_equiv_pos_as_xyz
'x, y, z'
'-x, -y, -z'

loop_
_atom_site_label
_atom_site_type_symbol
_atom_site_fract_x
_atom_site_fract_y
_atom_site_fract_z
_atom_site_U_iso_or_equiv
_atom_site_adp_type
_atom_site_occupancy
_atom_site_symmetry_multiplicity
_atom_site_calc_flag
_atom_site_refinement_flags
_atom_site_disorder_assembly
_atom_site_disorder_group
S1 S 0.40613(17) 0.11363(10) 0.81370(6) 0.0743(3) Uani 1 1 d . . .
S2 S 0.28336(17) 0.34575(11) 0.96375(6) 0.0734(3) Uani 1 1 d . . .
O1 O 0.7479(5) 0.2778(3) 0.68393(16) 0.0735(7) Uani 1 1 d . . .
H1 H 0.660(6) 0.217(4) 0.707(2) 0.069(11) Uiso 1 1 d . . .
C1 C 0.4402(5) 0.2868(3) 0.85945(19) 0.0534(7) Uani 1 1 d . . .
C2 C 0.5894(5) 0.4045(3) 0.82066(19) 0.0544(7) Uani 1 1 d . . .
H2 H 0.5892 0.4958 0.8543 0.065 Uiso 1 1 calc R . .
C3 C 0.7328(5) 0.3990(3) 0.73964(19) 0.0521(7) Uani 1 1 d . . .
C4 C 0.8843(5) 0.5264(3) 0.70406(18) 0.0521(7) Uani 1 1 d . . .
C5 C 1.0439(6) 0.5043(4) 0.6250(2) 0.0717(9) Uani 1 1 d . . .
H5 H 1.0605 0.4054 0.5958 0.086 Uiso 1 1 calc R . .
C6 C 1.1779(7) 0.6250(5) 0.5887(2) 0.0790(10) Uani 1 1 d . . .
H6 H 1.2805 0.6069 0.5347 0.095 Uiso 1 1 calc R . .
C7 C 1.1656(5) 0.7717(4) 0.6296(2) 0.0641(8) Uani 1 1 d . . .
C8 C 1.0119(6) 0.7941(4) 0.7094(2) 0.0677(8) Uani 1 1 d . . .
H8 H 1.0019 0.8912 0.7396 0.081 Uiso 1 1 calc R . .
C9 C 0.8718(6) 0.6739(4) 0.7453(2) 0.0650(8) Uani 1 1 d . . .
H9 H 0.7665 0.6932 0.7987 0.078 Uiso 1 1 calc R . .
C10 C 1.3094(7) 0.9047(5) 0.5878(2) 0.0897(11) Uani 1 1 d . . .
H10A H 1.4748 0.8477 0.5588 0.108 Uiso 1 1 calc R . .
H10B H 1.3495 0.9663 0.6359 0.108 Uiso 1 1 calc R . .
H10C H 1.1959 0.9852 0.5419 0.108 Uiso 1 1 calc R . .
C11 C 0.1009(6) 0.1868(4) 1.0003(2) 0.0756(9) Uani 1 1 d . . .
H11A H -0.0038 0.1741 0.9492 0.091 Uiso 1 1 calc R . .
H11B H -0.0176 0.2233 1.0511 0.091 Uiso 1 1 calc R . .
H11C H 0.2260 0.0775 1.0203 0.091 Uiso 1 1 calc R . .

loop_
_atom_site_aniso_label
_atom_site_aniso_U_11
_atom_site_aniso_U_22
_atom_site_aniso_U_33
_atom_site_aniso_U_23
_atom_site_aniso_U_13
_atom_site_aniso_U_12
S1 0.0859(7) 0.0562(5) 0.0894(7) -0.0156(4) -0.0013(5) -0.0302(4)
S2 0.0853(6) 0.0805(6) 0.0702(6) -0.0159(4) 0.0191(4) -0.0491(5)
O1 0.0873(17) 0.0692(15) 0.0728(15) -0.0248(12) 0.0127(12) -0.0302(13)
C1 0.0485(16) 0.0518(16) 0.0599(17) -0.0028(13) -0.0098(13) -0.0135(13)
C2 0.0580(17) 0.0541(17) 0.0566(17) -0.0115(13) 0.0010(13) -0.0220(14)
C3 0.0533(16) 0.0492(15) 0.0529(16) -0.0102(13) -0.0065(13) -0.0087(13)
C4 0.0505(16) 0.0551(16) 0.0491(16) -0.0042(13) -0.0018(12) -0.0117(13)
C5 0.078(2) 0.080(2) 0.0621(19) -0.0210(17) 0.0137(16) -0.0253(17)
C6 0.077(2) 0.107(3) 0.0579(19) -0.0119(19) 0.0216(16) -0.034(2)
C7 0.0555(18) 0.077(2) 0.0586(18) 0.0069(17) -0.0060(14) -0.0208(16)
C8 0.076(2) 0.0606(18) 0.071(2) -0.0082(15) 0.0098(16) -0.0256(16)
C9 0.073(2) 0.0623(19) 0.0629(18) -0.0124(15) 0.0177(15) -0.0235(16)
C10 0.082(2) 0.110(3) 0.083(2) 0.018(2) 0.0000(19) -0.049(2)
C11 0.075(2) 0.078(2) 0.080(2) 0.0096(17) -0.0017(17) -0.0411(17)

loop_
_geom_bond_atom_site_label_1
_geom_bond_atom_site_label_2
_geom_bond_distance
_geom_bond_site_symmetry_2
_geom_bond_publ_flag
S1 C1 1.664(3) . ?
S2 C1 1.742(3) . ?
S2 C11 1.786(3) . ?
O1 C3 1.326(3) . ?
C1 C2 1.413(4) . ?
C2 C3 1.358(4) . ?
C3 C4 1.469(4) . ?
C4 C9 1.379(4) . ?
C4 C5 1.382(4) . ?
C5 C6 1.368(4) . ?
C6 C7 1.370(4) . ?
C7 C8 1.375(4) . ?
C7 C10 1.503(4) . ?
C8 C9 1.385(4) . ?

loop_
_cod_related_entry_id
_cod_related_entry_database
_cod_related_entry_code
1 ChemSpider 30660694
